data_4501864
loop_
_publ_author_name
'Wang, Xiqu'
'Liu, Lumei'
'Makarenko, Tatyana'
'Jacobson, Allan J.'

_publ_section_title
;
 Influence of Ligand Geometry on the Dimensionality of Sn(II)
 Benzenedicarboxylate Crystal Structures
;
_journal_issue 8
_journal_name_full 'Crystal Growth &amp; Design'
_journal_page_first 3752
_journal_paper_doi 10.1021/cg1005874
_journal_volume 10
_journal_year 2010
_chemical_formula_sum 'C8 H4 O4 Sn'
_chemical_formula_weight 282.80
_chemical_name_systematic
; 
 ? 
;
_space_group_IT_number 5
_symmetry_space_group_name_Hall 'C 2y'
_symmetry_space_group_name_H-M 'C 1 2 1'
_atom_sites_solution_hydrogens geom
_atom_sites_solution_primary direct
_atom_sites_solution_secondary difmap
_audit_creation_method SHELXL-97
_cell_angle_alpha 90.00
_cell_angle_beta 117.854(5)
_cell_angle_gamma 90.00
_cell_formula_units_Z 4
_cell_length_a 14.2100(19)
_cell_length_b 4.8511(6)
_cell_length_c 12.9310(13)
_cell_measurement_reflns_used 1687
_cell_measurement_temperature 293(2)
_cell_measurement_theta_max 28.26
_cell_measurement_theta_min 2.88
_cell_volume 788.11(17)
_computing_structure_refinement 'SHELXL-97 (Sheldrick, 1997)'
_computing_structure_solution 'SHELXS-97 (Sheldrick, 1990)'
_diffrn_ambient_temperature 293(2)
_diffrn_measured_fraction_theta_full 1.000
_diffrn_measured_fraction_theta_max 0.953
_diffrn_measurement_device_type 'Bruker APEX-II'
_diffrn_measurement_method 'narrow frame'
_diffrn_radiation_monochromator graphite
_diffrn_radiation_source 'fine-focus sealed tube'
_diffrn_radiation_type MoK\a
_diffrn_radiation_wavelength 0.71073
_diffrn_reflns_av_R_equivalents 0.0305
_diffrn_reflns_av_sigmaI/netI 0.0403
_diffrn_reflns_limit_h_max 18
_diffrn_reflns_limit_h_min -18
_diffrn_reflns_limit_k_max 6
_diffrn_reflns_limit_k_min -6
_diffrn_reflns_limit_l_max 13
_diffrn_reflns_limit_l_min -17
_diffrn_reflns_number 2486
_diffrn_reflns_theta_full 25.00
_diffrn_reflns_theta_max 28.26
_diffrn_reflns_theta_min 1.78
_exptl_absorpt_coefficient_mu 3.215
_exptl_absorpt_correction_T_max 0.895
_exptl_absorpt_correction_T_min 0.777
_exptl_absorpt_correction_type multi-scan
_exptl_absorpt_process_details 'Blessing, 1995'
_exptl_crystal_colour colorless
_exptl_crystal_density_diffrn 2.383
_exptl_crystal_density_method 'not measured'
_exptl_crystal_description plate
_exptl_crystal_F_000 536
_exptl_crystal_size_max 0.15
_exptl_crystal_size_mid 0.08
_exptl_crystal_size_min 0.02
_refine_diff_density_max 1.138
_refine_diff_density_min -0.559
_refine_diff_density_rms 0.111
_refine_ls_abs_structure_details 'Flack H D (1983), Acta Cryst. A39, 876-881'
_refine_ls_abs_structure_Flack -0.02(4)
_refine_ls_extinction_coef 0.0013(2)
_refine_ls_extinction_expression Fc^*^=kFc[1+0.001xFc^2^\l^3^/sin(2\q)]^-1/4^
_refine_ls_extinction_method SHELXL
_refine_ls_goodness_of_fit_ref 0.978
_refine_ls_hydrogen_treatment constr
_refine_ls_matrix_type full
_refine_ls_number_parameters 119
_refine_ls_number_reflns 1687
_refine_ls_number_restraints 1
_refine_ls_restrained_S_all 0.978
_refine_ls_R_factor_all 0.0270
_refine_ls_R_factor_gt 0.0243
_refine_ls_shift/su_max 0.001
_refine_ls_shift/su_mean 0.000
_refine_ls_structure_factor_coef Fsqd
_refine_ls_weighting_details 'calc w=1/[\s^2^(Fo^2^)+(0.0271P)^2^+0.0000P] where P=(Fo^2^+2Fc^2^)/3'
_refine_ls_weighting_scheme calc
_refine_ls_wR_factor_gt 0.0540
_refine_ls_wR_factor_ref 0.0551
_reflns_number_gt 1568
_reflns_number_total 1687
_reflns_threshold_expression >2sigma(I)
_cod_data_source_file cg1005874_si_003.cif
_cod_data_source_block Sn(1,2-bdc)-II
_cod_original_cell_volume 788.11(16)
_cod_original_sg_symbol_H-M C2
_cod_database_code 4501864

loop_
_symmetry_equiv_pos_as_xyz
'x, y, z'
'-x, y, -z'
'x+1/2, y+1/2, z'
'-x+1/2, y+1/2, -z'

loop_
_atom_site_label
_atom_site_type_symbol
_atom_site_fract_x
_atom_site_fract_y
_atom_site_fract_z
_atom_site_U_iso_or_equiv
_atom_site_adp_type
_atom_site_occupancy
_atom_site_symmetry_multiplicity
_atom_site_calc_flag
_atom_site_refinement_flags
Sn1 Sn 0.862669(18) 0.27005(14) 0.95513(2) 0.02391(10) Uani 1 1 d .
O1 O 0.7196(2) 0.5190(7) 0.9096(3) 0.0269(8) Uani 1 1 d .
O2 O 0.6945(2) 0.2553(17) 0.7606(3) 0.0440(10) Uani 1 1 d .
O3 O 0.5742(2) 0.0784(8) 0.9003(3) 0.0299(8) Uani 1 1 d .
O4 O 0.4040(3) 0.1032(8) 0.8621(3) 0.0345(8) Uani 1 1 d .
C1 C 0.4819(4) 0.1768(9) 0.8462(4) 0.0227(10) Uani 1 1 d .
C2 C 0.4629(3) 0.3974(10) 0.7601(4) 0.0212(9) Uani 1 1 d .
C3 C 0.3595(4) 0.4989(11) 0.6926(4) 0.0277(11) Uani 1 1 d .
H3 H 0.3039 0.4242 0.7023 0.033 Uiso 1 1 calc R
C4 C 0.3387(4) 0.7048(10) 0.6130(4) 0.0345(16) Uani 1 1 d .
H4 H 0.2699 0.7732 0.5708 0.041 Uiso 1 1 calc R
C5 C 0.4202(4) 0.8111(18) 0.5952(4) 0.0389(19) Uani 1 1 d .
H5 H 0.4056 0.9478 0.5393 0.047 Uiso 1 1 calc R
C6 C 0.5233(4) 0.7158(14) 0.6599(4) 0.036(2) Uani 1 1 d .
H6 H 0.5779 0.7901 0.6482 0.043 Uiso 1 1 calc R
C7 C 0.5451(3) 0.5102(10) 0.7419(4) 0.0221(9) Uani 1 1 d .
C8 C 0.6593(4) 0.4141(11) 0.8075(5) 0.0267(10) Uani 1 1 d .

loop_
_atom_site_aniso_label
_atom_site_aniso_U_11
_atom_site_aniso_U_22
_atom_site_aniso_U_33
_atom_site_aniso_U_23
_atom_site_aniso_U_13
_atom_site_aniso_U_12
Sn1 0.01725(13) 0.02239(16) 0.03406(16) -0.0024(3) 0.01364(10) 0.0001(2)
O1 0.0158(15) 0.031(2) 0.0324(19) -0.0018(15) 0.0100(14) -0.0010(13)
O2 0.0288(15) 0.058(3) 0.0494(19) -0.019(4) 0.0214(15) 0.000(3)
O3 0.0216(17) 0.033(2) 0.0358(19) 0.0066(16) 0.0138(15) 0.0045(15)
O4 0.0257(18) 0.036(2) 0.048(2) 0.0119(18) 0.0224(16) -0.0018(15)
C1 0.024(2) 0.020(2) 0.027(2) -0.0045(17) 0.0144(19) -0.0032(16)
C2 0.018(2) 0.024(2) 0.024(2) -0.0052(19) 0.0109(18) -0.0015(18)
C3 0.018(2) 0.034(3) 0.029(2) -0.003(2) 0.0095(19) 0.0010(19)
C4 0.030(2) 0.037(5) 0.029(2) -0.003(2) 0.008(2) 0.005(2)
C5 0.049(3) 0.038(6) 0.025(2) 0.011(3) 0.013(2) 0.008(3)
C6 0.036(2) 0.045(6) 0.033(2) -0.002(2) 0.021(2) -0.008(2)
C7 0.019(2) 0.023(2) 0.024(2) -0.0003(19) 0.0101(18) -0.0024(18)
C8 0.020(2) 0.029(3) 0.036(3) 0.006(2) 0.018(2) -0.002(2)

loop_
_atom_type_symbol
_atom_type_description
_atom_type_scat_dispersion_real
_atom_type_scat_dispersion_imag
_atom_type_scat_source
C C 0.0033 0.0016 'International Tables Vol C Tables 4.2.6.8 and 6.1.1.4'
O O 0.0106 0.0060 'International Tables Vol C Tables 4.2.6.8 and 6.1.1.4'
Sn Sn -0.6537 1.4246 'International Tables Vol C Tables 4.2.6.8 and 6.1.1.4'
H H 0.0000 0.0000 'International Tables Vol C Tables 4.2.6.8 and 6.1.1.4'

loop_
_geom_angle_atom_site_label_1
_geom_angle_atom_site_label_2
_geom_angle_atom_site_label_3
_geom_angle
_geom_angle_site_symmetry_1
_geom_angle_site_symmetry_3
O1 Sn1 O3 79.35(13) . 4_657
O1 Sn1 O4 84.36(13) . 3
O3 Sn1 O4 82.13(14) 4_657 3
O1 Sn1 O2 54.82(15) . .
O3 Sn1 O2 132.4(2) 4_657 .
O4 Sn1 O2 81.39(18) 3 .
C8 O1 Sn1 98.4(3) . .
C8 O2 Sn1 84.5(3) . .
C1 O3 Sn1 128.9(3) . 4_647
C1 O4 Sn1 139.0(3) . 3_445
O3 C1 O4 124.4(4) . .
O3 C1 C2 118.1(4) . .
O4 C1 C2 117.4(4) . .
C3 C2 C7 118.0(5) . .
C3 C2 C1 119.6(4) . .
C7 C2 C1 122.4(4) . .
C4 C3 C2 121.5(5) . .
C4 C3 H3 119.3 . .
C2 C3 H3 119.3 . .
C3 C4 C5 119.7(5) . .
C3 C4 H4 120.1 . .
C5 C4 H4 120.1 . .
C4 C5 C6 120.5(6) . .
C4 C5 H5 119.7 . .
C6 C5 H5 119.7 . .
C7 C6 C5 119.9(6) . .
C7 C6 H6 120.0 . .
C5 C6 H6 120.0 . .
C6 C7 C2 120.3(4) . .
C6 C7 C8 116.7(4) . .
C2 C7 C8 123.0(4) . .
O2 C8 O1 121.5(4) . .
O2 C8 C7 119.8(5) . .
O1 C8 C7 118.4(4) . .

loop_
_geom_bond_atom_site_label_1
_geom_bond_atom_site_label_2
_geom_bond_distance
_geom_bond_site_symmetry_2
Sn1 O1 2.195(3) .
Sn1 O3 2.229(4) 4_657
Sn1 O4 2.250(4) 3
Sn1 O2 2.535(3) .
O1 C8 1.296(6) .
O2 C8 1.222(8) .
O3 C1 1.257(6) .
O3 Sn1 2.229(4) 4_647
O4 C1 1.268(5) .
O4 Sn1 2.250(4) 3_445
C1 C2 1.475(7) .
C2 C3 1.402(6) .
C2 C7 1.405(6) .
C3 C4 1.364(7) .
C3 H3 0.9300 .
C4 C5 1.382(8) .
C4 H4 0.9300 .
C5 C6 1.384(8) .
C5 H5 0.9300 .
C6 C7 1.382(8) .
C6 H6 0.9300 .
C7 C8 1.511(6) .
